data_7010185
loop_
_publ_author_name
'Adams, Christopher J.'
'Clarke, Lionel P.'
'Mart\'in-Castro, Ana M.'
'Raithby, Paul R.'
'Shields, Gregory P.'

_publ_section_title
;
 A new two-strand chain cluster: the synthesis and characterisation of
 [Os3(CO)11{\m3-\h4-(C4H3S)C2C2(C4H3S)}]&#x200A;&#x2020;
;
_journal_issue 22
_journal_name_full 'Journal of the Chemical Society, Dalton Transactions'
_journal_page_first 4015
_journal_paper_doi 10.1039/b006696f
_journal_year 2000
_chemical_formula_sum 'C23 H6 O11 Os3 S2'
_chemical_formula_weight 1093.00
_chemical_name_systematic
;
 ?
;
_space_group_IT_number 14
_symmetry_cell_setting monoclinic
_symmetry_space_group_name_Hall '-P 2yn'
_symmetry_space_group_name_H-M 'P 1 21/n 1'
_atom_sites_solution_hydrogens geom
_atom_sites_solution_primary direct
_atom_sites_solution_secondary difmap
_audit_creation_method SHELXL
_cell_angle_alpha 90.00
_cell_angle_beta 96.15(4)
_cell_angle_gamma 90.00
_cell_formula_units_Z 4
_cell_length_a 7.071(4)
_cell_length_b 21.964(12)
_cell_length_c 16.564(10)
_cell_measurement_temperature 195(2)
_cell_volume 2558(3)
_computing_cell_refinement 'Stoe DIF4'
_computing_data_collection 'Stoe DIF4'
_computing_data_reduction 'Stoe REDU4'
_computing_molecular_graphics 'SHELXTL-PLUS (Siemens, 1991)'
_computing_publication_material 'SHELXL-93 (Sheldrick, 1993)'
_computing_structure_refinement 'SHELXL-93 (Sheldrick, 1993)'
_computing_structure_solution SIR92
_diffrn_ambient_temperature 195(2)
_diffrn_measurement_device Stoe-Siemens
_diffrn_measurement_method 'omega/theta scans'
_diffrn_radiation_monochromator graphite
_diffrn_radiation_source 'fine-focus sealed tube'
_diffrn_radiation_type MoK\a
_diffrn_radiation_wavelength 0.71073
_diffrn_reflns_av_R_equivalents 0.0749
_diffrn_reflns_av_sigmaI/netI 0.0429
_diffrn_reflns_limit_h_max 8
_diffrn_reflns_limit_h_min -8
_diffrn_reflns_limit_k_max 26
_diffrn_reflns_limit_k_min 0
_diffrn_reflns_limit_l_max 19
_diffrn_reflns_limit_l_min -19
_diffrn_reflns_number 6205
_diffrn_reflns_theta_max 25.00
_diffrn_reflns_theta_min 3.55
_diffrn_standards_interval_time '60 minutes'
_diffrn_standards_number 3
_exptl_absorpt_coefficient_mu 15.090
_exptl_absorpt_correction_T_max 1.000
_exptl_absorpt_correction_T_min 0.155
_exptl_absorpt_correction_type psi-scan
_exptl_crystal_colour Red
_exptl_crystal_density_diffrn 2.838
_exptl_crystal_description Block
_exptl_crystal_F_000 1968
_exptl_crystal_size_max 0.57
_exptl_crystal_size_mid 0.53
_exptl_crystal_size_min 0.46
_refine_diff_density_max 4.927
_refine_diff_density_min -3.548
_refine_diff_density_rms 0.488
_refine_ls_extinction_method none
_refine_ls_goodness_of_fit_all 1.059
_refine_ls_goodness_of_fit_obs 1.069
_refine_ls_hydrogen_treatment constr
_refine_ls_matrix_type full
_refine_ls_number_parameters 243
_refine_ls_number_reflns 4491
_refine_ls_number_restraints 24
_refine_ls_restrained_S_all 1.062
_refine_ls_restrained_S_obs 1.066
_refine_ls_R_factor_all 0.0693
_refine_ls_R_factor_obs 0.0626
_refine_ls_shift/esd_max 0.000
_refine_ls_shift/esd_mean 0.000
_refine_ls_structure_factor_coef Fsqd
_refine_ls_weighting_details 'w=1/[\s^2^(Fo^2^)+(0.1212P)^2^+41.8320P] where P=(Fo^2^+2Fc^2^)/3'
_refine_ls_weighting_scheme calc
_refine_ls_wR_factor_all 0.1766
_refine_ls_wR_factor_obs 0.1665
_reflns_number_observed 3972
_reflns_number_total 4495
_reflns_observed_criterion >2sigma(I)
_cod_data_source_file b006696f.txt
_cod_data_source_block lpc274b
_cod_depositor_comments
;
The following automatic conversions were performed:

'_refine_ls_weighting_scheme' value 'calc
w=1/[\s^2^(Fo^2^)+(0.1212P)^2^+41.8320P] where P=(Fo^2^+2Fc^2^)/3'
was changed to 'calc'. New tag '_refine_ls_weighting_details' was
created. The value of the new tag was set to
'w=1/[\s^2^(Fo^2^)+(0.1212P)^2^+41.8320P] where P=(Fo^2^+2Fc^2^)/3'.

Automatic conversion script
Id: cif_fix_values 3143 2015-03-26 13:38:13Z robertas 
;
_cod_original_cell_volume 2557.7(25)
_cod_original_sg_symbol_H-M P2(1)/n
_cod_database_code 7010185

loop_
_symmetry_equiv_pos_as_xyz
'x, y, z'
'-x+1/2, y+1/2, -z+1/2'
'-x, -y, -z'
'x-1/2, -y-1/2, z-1/2'

loop_
_atom_site_aniso_label
_atom_site_aniso_U_11
_atom_site_aniso_U_22
_atom_site_aniso_U_33
_atom_site_aniso_U_23
_atom_site_aniso_U_13
_atom_site_aniso_U_12
Os1 0.0245(4) 0.0149(3) 0.0286(3) 0.0019(2) 0.0008(3) -0.0013(2)
Os2 0.0204(3) 0.0180(3) 0.0179(3) 0.0019(2) 0.0010(2) 0.0004(2)
Os3 0.0214(4) 0.0181(3) 0.0235(3) -0.0022(2) -0.0012(2) 0.0016(2)
O101 0.103(14) 0.023(7) 0.073(10) -0.005(6) 0.021(10) -0.006(7)
O102 0.030(7) 0.049(9) 0.074(10) 0.003(6) -0.007(7) 0.007(6)
O103 0.064(10) 0.068(10) 0.049(8) 0.012(7) 0.010(7) -0.016(8)
O104 0.052(9) 0.047(8) 0.064(9) -0.007(7) -0.035(7) 0.002(7)
O201 0.038(7) 0.048(8) 0.037(7) -0.002(5) -0.002(6) 0.002(6)
O202 0.035(7) 0.065(8) 0.022(5) 0.013(5) 0.003(5) -0.006(6)
O203 0.024(6) 0.040(7) 0.042(7) 0.002(5) -0.003(5) 0.002(5)
O301 0.059(9) 0.018(6) 0.089(10) -0.016(6) 0.012(8) 0.004(6)
O302 0.026(7) 0.071(10) 0.061(9) -0.020(7) -0.020(6) 0.015(6)
O303 0.030(7) 0.051(9) 0.066(9) 0.016(6) -0.005(7) -0.007(6)
O304 0.036(7) 0.051(7) 0.034(6) 0.004(5) 0.006(5) 0.010(6)

loop_
_atom_site_label
_atom_site_type_symbol
_atom_site_fract_x
_atom_site_fract_y
_atom_site_fract_z
_atom_site_U_iso_or_equiv
_atom_site_thermal_displace_type
_atom_site_occupancy
_atom_site_calc_flag
_atom_site_refinement_flags
_atom_site_disorder_group
Os1 Os 1.00962(8) -0.12381(2) 0.24350(3) 0.0228(2) Uani 1 d . .
C1 C 1.1038(22) -0.0634(6) 0.1563(9) 0.025(3) Uiso 1 d . .
S1 S 1.2498(9) -0.0187(3) 0.0194(3) 0.043(2) Uiso 0.78(2) d PD 1
S1A S 1.2126(23) -0.1466(8) 0.0537(9) 0.043(2) Uiso 0.22(2) d PD 2
Os2 Os 0.96511(8) -0.00264(2) 0.30936(3) 0.0189(2) Uani 1 d . .
C2 C 1.0838(23) -0.0077(7) 0.1840(9) 0.026(3) Uiso 1 d . .
S2 S 1.0422(9) 0.2282(3) 0.1547(4) 0.044(2) Uiso 0.78(2) d PD 3
S2A S 1.2325(24) 0.1327(8) 0.0764(9) 0.044(2) Uiso 0.22(2) d PD 4
Os3 Os 0.95852(8) 0.12897(2) 0.32928(3) 0.0213(2) Uani 1 d . .
C3 C 1.0723(20) 0.0520(6) 0.2033(8) 0.021(3) Uiso 1 d . .
C4 C 1.0660(20) 0.1101(6) 0.2162(8) 0.020(3) Uiso 1 d . .
C5 C 1.1815(18) -0.0741(5) 0.0804(7) 0.027(3) Uiso 1 d D .
C6 C 1.2186(19) -0.1343(8) 0.0459(8) 0.016(4) Uiso 0.78(2) d PD 1
H6A H 1.1927(19) -0.1726(8) 0.0691(8) 0.019 Uiso 0.78(2) calc PR 1
C6A C 1.2466(27) -0.0332(13) 0.0185(9) 0.016(4) Uiso 0.22(2) d PD 2
H6AA H 1.2423(27) 0.0100(13) 0.0201(9) 0.019 Uiso 0.22(2) calc PR 2
C7 C 1.3026(21) -0.1248(8) -0.0306(8) 0.044(4) Uiso 1 d D .
H7A H 1.3397(21) -0.1568(8) -0.0640(8) 0.053 Uiso 1 calc R 1
C8 C 1.3196(22) -0.0694(7) -0.0465(9) 0.046(4) Uiso 1 d D .
H8A H 1.3705(22) -0.0566(7) -0.0945(9) 0.055 Uiso 1 calc R 1
C9 C 1.1136(17) 0.1556(5) 0.1528(7) 0.028(3) Uiso 1 d D .
C10 C 1.2177(21) 0.1450(9) 0.0820(8) 0.025(5) Uiso 0.78(2) d PD 3
H10B H 1.2723(21) 0.1074(9) 0.0682(8) 0.030 Uiso 0.78(2) calc PR 3
C10A C 1.0677(32) 0.2209(8) 0.1433(13) 0.025(5) Uiso 0.22(2) d PD 4
H10A H 1.0011(32) 0.2439(8) 0.1798(13) 0.030 Uiso 0.22(2) calc PR 4
C11 C 1.2237(23) 0.2021(7) 0.0359(11) 0.048(5) Uiso 1 d D .
H11A H 1.2827(23) 0.2063(7) -0.0127(11) 0.058 Uiso 1 calc R 3
C12 C 1.1390(21) 0.2457(9) 0.0698(8) 0.046(4) Uiso 1 d D .
H12A H 1.1319(21) 0.2857(9) 0.0477(8) 0.056 Uiso 1 calc R 3
C101 C 1.0375(26) -0.2031(9) 0.1950(11) 0.040(4) Uiso 1 d . .
O101 O 1.0451(26) -0.2491(6) 0.1685(10) 0.065(5) Uani 1 d . .
C102 C 1.2739(24) -0.1247(7) 0.2901(10) 0.029(3) Uiso 1 d . .
O102 O 1.4319(20) -0.1250(6) 0.3118(10) 0.052(4) Uani 1 d . .
C103 C 0.9067(22) -0.1577(7) 0.3396(9) 0.029(3) Uiso 1 d . .
O103 O 0.8519(23) -0.1755(7) 0.3963(9) 0.060(4) Uani 1 d . .
C104 C 0.7620(25) -0.1096(8) 0.1785(10) 0.034(4) Uiso 1 d . .
O104 O 0.6337(21) -0.1005(7) 0.1332(9) 0.057(4) Uani 1 d . .
C201 C 1.2214(22) -0.0069(6) 0.3602(9) 0.023(3) Uiso 1 d . .
O201 O 1.3743(19) -0.0090(6) 0.3921(8) 0.042(3) Uani 1 d . .
C202 C 0.8711(21) -0.0276(7) 0.4086(8) 0.024(3) Uiso 1 d . .
O202 O 0.8117(17) -0.0403(6) 0.4660(6) 0.041(3) Uani 1 d . .
C203 C 0.7067(23) 0.0020(6) 0.2601(9) 0.026(3) Uiso 1 d . .
O203 O 0.5512(17) 0.0040(5) 0.2323(8) 0.036(3) Uani 1 d . .
C301 C 0.9654(22) 0.2158(7) 0.3355(9) 0.029(3) Uiso 1 d . .
O301 O 0.9680(21) 0.2678(5) 0.3454(10) 0.055(4) Uani 1 d . .
C302 C 0.7082(25) 0.1329(7) 0.2672(10) 0.030(3) Uiso 1 d . .
O302 O 0.5710(19) 0.1371(7) 0.2278(9) 0.054(4) Uani 1 d . .
C303 C 1.2201(24) 0.1242(7) 0.3768(10) 0.028(3) Uiso 1 d . .
O303 O 1.3806(19) 0.1232(6) 0.4033(10) 0.050(4) Uani 1 d . .
C304 C 0.8539(23) 0.1160(7) 0.4338(10) 0.028(3) Uiso 1 d . .
O304 O 0.7973(18) 0.1096(6) 0.4919(7) 0.040(3) Uani 1 d . .

loop_
_atom_type_symbol
_atom_type_description
_atom_type_scat_dispersion_real
_atom_type_scat_dispersion_imag
_atom_type_scat_source
C C 0.0033 0.0016 'International Tables Vol C Tables 4.2.6.8 and 6.1.1.4'
H H 0.0000 0.0000 'International Tables Vol C Tables 4.2.6.8 and 6.1.1.4'
O O 0.0106 0.0060 'International Tables Vol C Tables 4.2.6.8 and 6.1.1.4'
S S 0.1246 0.1234 'International Tables Vol C Tables 4.2.6.8 and 6.1.1.4'
Os Os -1.2165 7.6030 'International Tables Vol C Tables 4.2.6.8 and 6.1.1.4'

loop_
_geom_angle_atom_site_label_1
_geom_angle_atom_site_label_2
_geom_angle_atom_site_label_3
_geom_angle
_geom_angle_site_symmetry_1
_geom_angle_site_symmetry_3
_geom_angle_publ_flag
C101 Os1 C102 91.1(7) . . ?
C101 Os1 C103 93.3(7) . . ?
C102 Os1 C103 95.7(7) . . ?
C101 Os1 C104 92.3(7) . . ?
C102 Os1 C104 166.9(7) . . ?
C103 Os1 C104 96.8(7) . . ?
C101 Os1 C1 103.1(6) . . ?
C102 Os1 C1 85.3(6) . . ?
C103 Os1 C1 163.5(6) . . ?
C104 Os1 C1 81.6(6) . . ?
C101 Os1 Os2 177.6(5) . . ?
C102 Os1 Os2 89.9(4) . . ?
C103 Os1 Os2 88.8(5) . . ?
C104 Os1 Os2 86.3(5) . . ?
C1 Os1 Os2 74.8(4) . . ?
C2 C1 C5 121.2(13) . . ?
C2 C1 Os1 106.8(10) . . ?
C5 C1 Os1 132.0(10) . . ?
C8 S1 C5 91.9(8) . . ?
C7 S1A C5 91.1(12) . . ?
C201 Os2 C202 90.4(6) . . ?
C201 Os2 C203 179.0(6) . . ?
C202 Os2 C203 88.7(6) . . ?
C201 Os2 C3 89.3(6) . . ?
C202 Os2 C3 165.4(6) . . ?
C203 Os2 C3 91.4(6) . . ?
C201 Os2 C2 88.6(6) . . ?
C202 Os2 C2 160.7(6) . . ?
C203 Os2 C2 92.4(6) . . ?
C3 Os2 C2 33.9(5) . . ?
C201 Os2 Os1 89.2(4) . . ?
C202 Os2 Os1 97.0(4) . . ?
C203 Os2 Os1 91.5(4) . . ?
C3 Os2 Os1 97.6(3) . . ?
C2 Os2 Os1 63.7(4) . . ?
C201 Os2 Os3 91.4(4) . . ?
C202 Os2 Os3 100.1(4) . . ?
C203 Os2 Os3 88.2(4) . . ?
C3 Os2 Os3 65.4(3) . . ?
C2 Os2 Os3 99.2(4) . . ?
Os1 Os2 Os3 162.91(3) . . ?
C1 C2 C3 172.4(15) . . ?
C1 C2 Os2 114.7(11) . . ?
C3 C2 Os2 72.9(8) . . ?
C12 S2 C9 92.9(9) . . ?
C11 S2A C9 91.7(12) . . ?
C301 Os3 C303 90.8(6) . . ?
C301 Os3 C302 90.1(7) . . ?
C303 Os3 C302 172.3(6) . . ?
C301 Os3 C304 96.1(6) . . ?
C303 Os3 C304 93.9(7) . . ?
C302 Os3 C304 93.7(7) . . ?
C301 Os3 C4 103.4(6) . . ?
C303 Os3 C4 86.1(6) . . ?
C302 Os3 C4 86.2(6) . . ?
C304 Os3 C4 160.5(6) . . ?
C301 Os3 Os2 175.6(4) . . ?
C303 Os3 Os2 88.0(4) . . ?
C302 Os3 Os2 90.5(5) . . ?
C304 Os3 Os2 88.2(4) . . ?
C4 Os3 Os2 72.3(4) . . ?
C4 C3 C2 175.5(14) . . ?
C4 C3 Os2 111.3(10) . . ?
C2 C3 Os2 73.2(9) . . ?
C3 C4 C9 121.4(12) . . ?
C3 C4 Os3 111.0(10) . . ?
C9 C4 Os3 127.4(9) . . ?
C1 C5 C6A 133.1(12) . . ?
C1 C5 C6 125.6(11) . . ?
C1 C5 S1A 117.2(9) . . ?
C6A C5 S1A 109.7(12) . . ?
C1 C5 S1 124.4(9) . . ?
C6 C5 S1 110.0(10) . . ?
C7 C6 C5 108.1(15) . . ?
C5 C6A C8 109.8(19) . . ?
C8 C7 C6 112.1(16) . . ?
C8 C7 S1A 120.7(15) . . ?
C7 C8 C6A 108.7(18) . . ?
C7 C8 S1 117.9(14) . . ?
C10 C9 C4 128.2(11) . . ?
C10A C9 C4 130.8(12) . . ?
C10A C9 S2A 109.5(13) . . ?
C4 C9 S2A 119.7(9) . . ?
C10 C9 S2 110.0(11) . . ?
C4 C9 S2 121.7(9) . . ?
C9 C10 C11 109.0(16) . . ?
C12 C10A C9 110.9(21) . . ?
C12 C11 C10 111.5(16) . . ?
C12 C11 S2A 120.3(16) . . ?
C11 C12 C10A 107.6(19) . . ?
C11 C12 S2 116.5(14) . . ?
O101 C101 Os1 176.6(17) . . ?
O102 C102 Os1 175.1(15) . . ?
O103 C103 Os1 177.4(14) . . ?
O104 C104 Os1 171.3(16) . . ?
O201 C201 Os2 178.7(13) . . ?
O202 C202 Os2 177.4(14) . . ?
O203 C203 Os2 178.4(14) . . ?
O301 C301 Os3 174.9(14) . . ?
O302 C302 Os3 175.3(16) . . ?
O303 C303 Os3 177.1(13) . . ?
O304 C304 Os3 178.9(14) . . ?

loop_
_geom_bond_atom_site_label_1
_geom_bond_atom_site_label_2
_geom_bond_distance
_geom_bond_site_symmetry_2
_geom_bond_publ_flag
Os1 C101 1.94(2) . ?
Os1 C102 1.94(2) . ?
Os1 C103 1.97(2) . ?
Os1 C104 1.98(2) . ?
Os1 C1 2.121(14) . ?
Os1 Os2 2.906(2) . ?
C1 C2 1.32(2) . ?
C1 C5 1.44(2) . ?
S1 C8 1.671(11) . ?
S1 C5 1.685(10) . ?
S1A C7 1.666(13) . ?
S1A C5 1.674(13) . ?
Os2 C201 1.92(2) . ?
Os2 C202 1.918(14) . ?
Os2 C203 1.92(2) . ?
Os2 C3 2.321(13) . ?
Os2 C2 2.32(2) . ?
Os2 Os3 2.911(2) . ?
C2 C3 1.35(2) . ?
S2 C12 1.674(12) . ?
S2 C9 1.676(11) . ?
S2A C11 1.664(13) . ?
S2A C9 1.670(13) . ?
Os3 C301 1.91(2) . ?
Os3 C303 1.93(2) . ?
Os3 C302 1.95(2) . ?
Os3 C304 1.97(2) . ?
Os3 C4 2.136(13) . ?
C3 C4 1.30(2) . ?
C4 C9 1.51(2) . ?
C5 C6A 1.47(2) . ?
C5 C6 1.475(14) . ?
C6 C7 1.471(15) . ?
C6A C8 1.47(2) . ?
C7 C8 1.25(2) . ?
C9 C10 1.468(14) . ?
C9 C10A 1.48(2) . ?
C10 C11 1.471(15) . ?
C10A C12 1.47(2) . ?
C11 C12 1.29(3) . ?
C101 O101 1.11(2) . ?
C102 O102 1.14(2) . ?
C103 O103 1.12(2) . ?
C104 O104 1.13(2) . ?
C201 O201 1.15(2) . ?
C202 O202 1.12(2) . ?
C203 O203 1.15(2) . ?
C301 O301 1.15(2) . ?
C302 O302 1.11(2) . ?
C303 O303 1.17(2) . ?
C304 O304 1.09(2) . ?
